data_4074314
loop_
_publ_author_name
'Braunschweig, Holger'
'Radacki, Krzysztof'
'Rais, Daniela'
'Uttinger, Katharina'

_publ_section_title
;
 Synthesis and Reactivity of Semibridging Borylene Complexes
;
_journal_issue 21
_journal_name_full Organometallics
_journal_page_first 5159
_journal_paper_doi 10.1021/om0605480
_journal_volume 25
_journal_year 2006
_chemical_formula_moiety 'C46 H84 B N O4 P2 Pt Si2 W'
_chemical_formula_sum 'C46 H84 B N O4 P2 Pt Si2 W'
_chemical_formula_weight 1223.01
_chemical_name_common
;
?
;
_chemical_name_systematic
; 
tricarbonyl-tricyclohexylphosphino-tungsten(mu-carbonyl)
(mu-bis(trimethylsilyl)aminoborylene)tricyclohexylphosphino-platinum
;
_space_group_IT_number 2
_symmetry_cell_setting triclinic
_symmetry_space_group_name_Hall '-P 1'
_symmetry_space_group_name_H-M 'P -1'
_atom_sites_solution_hydrogens geom
_atom_sites_solution_primary direct
_atom_sites_solution_secondary difmap
_audit_creation_method SHELXL-97
_cell_angle_alpha 96.5790(10)
_cell_angle_beta 100.9850(10)
_cell_angle_gamma 96.4730(10)
_cell_formula_units_Z 2
_cell_length_a 12.1893(3)
_cell_length_b 13.4380(4)
_cell_length_c 16.1074(4)
_cell_measurement_reflns_used 8528
_cell_measurement_temperature 100(2)
_cell_measurement_theta_max 26.35
_cell_measurement_theta_min 2.43
_cell_volume 2548.38(12)
_computing_cell_refinement 'Saint+ ver. 7.12A (Bruker AXS)'
_computing_data_collection 'APEX2 ver. 1.0-27 (Bruker AXS)'
_computing_data_reduction 'Saint+ ver. 7.12A (Bruker AXS)'
_computing_molecular_graphics 'XP ver. 5.1 (Bruker AXS, 1998)'
_computing_publication_material 'SHELXL-97 (Sheldrick, 1997)'
_computing_structure_refinement 'SHELXL-97 (Sheldrick, 1997)'
_computing_structure_solution 'SHELXS-97 (Sheldrick, 1990)'
_diffrn_ambient_temperature 100(2)
_diffrn_measured_fraction_theta_full 0.990
_diffrn_measured_fraction_theta_max 0.990
_diffrn_measurement_device_type 'CCD area detector'
_diffrn_measurement_method 'phi and omega scans'
_diffrn_radiation_monochromator 'multi-layer mirror'
_diffrn_radiation_source 'rotating anode'
_diffrn_radiation_type MoK\a
_diffrn_radiation_wavelength 0.71073
_diffrn_reflns_av_R_equivalents 0.0392
_diffrn_reflns_av_sigmaI/netI 0.0272
_diffrn_reflns_limit_h_max 15
_diffrn_reflns_limit_h_min -15
_diffrn_reflns_limit_k_max 16
_diffrn_reflns_limit_k_min -16
_diffrn_reflns_limit_l_max 20
_diffrn_reflns_limit_l_min -20
_diffrn_reflns_number 48362
_diffrn_reflns_theta_full 26.38
_diffrn_reflns_theta_max 26.38
_diffrn_reflns_theta_min 1.87
_exptl_absorpt_coefficient_mu 5.147
_exptl_absorpt_correction_T_max 0.8609
_exptl_absorpt_correction_T_min 0.4414
_exptl_absorpt_correction_type multi-scan
_exptl_absorpt_process_details 'Sadabs 2004/1 (Brucker Nonius 2004)'
_exptl_crystal_colour colorless
_exptl_crystal_density_diffrn 1.594
_exptl_crystal_density_method 'not measured'
_exptl_crystal_F_000 1228
_exptl_crystal_size_max 0.19
_exptl_crystal_size_mid 0.13
_exptl_crystal_size_min 0.03
_refine_diff_density_max 2.999
_refine_diff_density_min -1.864
_refine_diff_density_rms 0.106
_refine_ls_extinction_method none
_refine_ls_goodness_of_fit_ref 1.038
_refine_ls_hydrogen_treatment constr
_refine_ls_matrix_type full
_refine_ls_number_parameters 523
_refine_ls_number_reflns 10337
_refine_ls_number_restraints 6
_refine_ls_restrained_S_all 1.045
_refine_ls_R_factor_all 0.0247
_refine_ls_R_factor_gt 0.0225
_refine_ls_shift/su_max 0.002
_refine_ls_shift/su_mean 0.000
_refine_ls_structure_factor_coef Fsqd
_refine_ls_weighting_details 'calc w=1/[\s^2^(Fo^2^)+(0.0264P)^2^+4.7473P] where P=(Fo^2^+2Fc^2^)/3'
_refine_ls_weighting_scheme calc
_refine_ls_wR_factor_gt 0.0570
_refine_ls_wR_factor_ref 0.0584
_reflns_number_gt 9625
_reflns_number_total 10337
_reflns_threshold_expression >2sigma(I)
_cod_data_source_file om0605480si20060623_091126.cif
_cod_data_source_block PtW
_cod_depositor_comments
;
The following automatic conversions were performed:

'_symmetry_cell_setting' value 'Triclinic' changed to 'triclinic'
according to /home/saulius/struct/CIF-dictionaries/cif_core.dic
dictionary named 'cif_core.dic' version 2.4.1 from 2010-06-29.

Automatic conversion script
Id: cif_fix_values 1715 2011-07-08 13:25:40Z adriana 
;
_cod_original_sg_symbol_Hall '-P 1 '
_cod_original_sg_symbol_H-M P-1
_cod_database_code 4074314

loop_
_symmetry_equiv_pos_as_xyz
'x, y, z'
'-x, -y, -z'

loop_
_atom_site_label
_atom_site_type_symbol
_atom_site_fract_x
_atom_site_fract_y
_atom_site_fract_z
_atom_site_U_iso_or_equiv
_atom_site_adp_type
_atom_site_occupancy
_atom_site_symmetry_multiplicity
_atom_site_calc_flag
_atom_site_refinement_flags
Pt1 Pt 0.713408(9) 0.316228(8) 0.284247(7) 0.01557(4) Uani 1 1 d .
W1 W 0.773919(9) 0.444600(8) 0.177762(7) 0.01229(4) Uani 1 1 d .
P1 P 0.79791(6) 0.62181(6) 0.13660(5) 0.01410(14) Uani 1 1 d .
N1 N 0.8109(2) 0.19320(19) 0.14377(16) 0.0187(5) Uani 1 1 d .
Si1 Si 0.70816(8) 0.11188(7) 0.06541(6) 0.02429(19) Uani 1 1 d .
O1 O 0.5835(2) 0.48077(18) 0.29106(16) 0.0273(5) Uani 1 1 d .
B1 B 0.7820(3) 0.2863(3) 0.1760(2) 0.0162(6) Uani 1 1 d .
C1 C 0.6548(3) 0.4564(2) 0.25588(19) 0.0194(6) Uani 1 1 d .
Si2 Si 0.94212(8) 0.16065(7) 0.19230(6) 0.02087(17) Uani 1 1 d .
P2 P 0.67497(6) 0.26001(6) 0.40596(5) 0.01451(14) Uani 1 1 d .
O2 O 0.9628(2) 0.51461(19) 0.34881(15) 0.0286(5) Uani 1 1 d .
C2 C 0.8964(3) 0.4891(2) 0.2868(2) 0.0196(6) Uani 1 1 d .
O3 O 0.9430(2) 0.37721(18) 0.06308(15) 0.0269(5) Uani 1 1 d .
C3 C 0.8829(2) 0.4070(2) 0.10458(19) 0.0171(6) Uani 1 1 d .
O4 O 0.5679(2) 0.40419(19) 0.01984(16) 0.0302(5) Uani 1 1 d .
C4 C 0.6429(3) 0.4160(2) 0.0770(2) 0.0195(6) Uani 1 1 d .
C11 C 0.6487(4) 0.1810(3) -0.0224(3) 0.0446(10) Uani 1 1 d .
H11L H 0.6134 0.2369 0.0008 0.067 Uiso 1 1 calc R
H11M H 0.5921 0.1346 -0.0650 0.067 Uiso 1 1 calc R
H11N H 0.7093 0.2078 -0.0492 0.067 Uiso 1 1 calc R
C12 C 0.7723(4) 0.0069(3) 0.0140(3) 0.0411(9) Uani 1 1 d .
H12L H 0.8053 -0.0325 0.0577 0.062 Uiso 1 1 calc R
H12M H 0.8314 0.0355 -0.0135 0.062 Uiso 1 1 calc R
H12N H 0.7139 -0.0372 -0.0289 0.062 Uiso 1 1 calc R
C13 C 0.5963(4) 0.0583(4) 0.1156(3) 0.0558(12) Uani 1 1 d U
H13L H 0.5628 0.1132 0.1425 0.084 Uiso 1 1 calc R
H13M H 0.6284 0.0184 0.1591 0.084 Uiso 1 1 calc R
H13N H 0.5381 0.0147 0.0722 0.084 Uiso 1 1 calc R
C21 C 1.0301(3) 0.1321(3) 0.1118(2) 0.0337(8) Uani 1 1 d .
H21L H 0.9906 0.0748 0.0695 0.050 Uiso 1 1 calc R
H21M H 1.1025 0.1151 0.1405 0.050 Uiso 1 1 calc R
H21N H 1.0433 0.1915 0.0830 0.050 Uiso 1 1 calc R
C22 C 0.9174(4) 0.0503(3) 0.2496(2) 0.0330(8) Uani 1 1 d .
H22L H 0.8714 0.0668 0.2917 0.050 Uiso 1 1 calc R
H22M H 0.9900 0.0340 0.2789 0.050 Uiso 1 1 calc R
H22N H 0.8779 -0.0081 0.2086 0.050 Uiso 1 1 calc R
C23 C 1.0214(3) 0.2691(3) 0.2708(2) 0.0306(8) Uani 1 1 d .
H23L H 0.9774 0.2857 0.3142 0.046 Uiso 1 1 calc R
H23M H 1.0346 0.3278 0.2413 0.046 Uiso 1 1 calc R
H23N H 1.0939 0.2510 0.2982 0.046 Uiso 1 1 calc R
C111 C 0.9456(2) 0.6828(2) 0.1405(2) 0.0193(6) Uani 1 1 d .
H11A H 0.9598 0.6638 0.0820 0.023 Uiso 1 1 calc R
C112 C 1.0383(3) 0.6433(2) 0.2010(2) 0.0228(7) Uani 1 1 d .
H11B H 1.0288 0.5685 0.1893 0.027 Uiso 1 1 calc R
H11C H 1.0312 0.6625 0.2608 0.027 Uiso 1 1 calc R
C113 C 1.1561(3) 0.6864(3) 0.1901(2) 0.0226(7) Uani 1 1 d .
H11D H 1.2140 0.6619 0.2319 0.027 Uiso 1 1 calc R
H11E H 1.1658 0.6613 0.1321 0.027 Uiso 1 1 calc R
C114 C 1.1737(3) 0.8016(3) 0.2032(2) 0.0269(7) Uani 1 1 d .
H11F H 1.1743 0.8269 0.2635 0.032 Uiso 1 1 calc R
H11G H 1.2477 0.8265 0.1909 0.032 Uiso 1 1 calc R
C115 C 1.0806(3) 0.8420(3) 0.1452(2) 0.0265(7) Uani 1 1 d .
H11H H 1.0873 0.8248 0.0851 0.032 Uiso 1 1 calc R
H11I H 1.0901 0.9166 0.1585 0.032 Uiso 1 1 calc R
C116 C 0.9637(3) 0.7987(2) 0.1552(2) 0.0215(6) Uani 1 1 d .
H11J H 0.9060 0.8240 0.1139 0.026 Uiso 1 1 calc R
H11K H 0.9537 0.8226 0.2134 0.026 Uiso 1 1 calc R
C121 C 0.7267(3) 0.6263(2) 0.02414(18) 0.0171(6) Uani 1 1 d .
H12A H 0.6458 0.5983 0.0197 0.021 Uiso 1 1 calc R
C122 C 0.7702(3) 0.5560(3) -0.04113(19) 0.0230(7) Uani 1 1 d .
H12B H 0.8484 0.5830 -0.0432 0.028 Uiso 1 1 calc R
H12C H 0.7707 0.4879 -0.0232 0.028 Uiso 1 1 calc R
C123 C 0.6944(3) 0.5480(3) -0.1302(2) 0.0280(7) Uani 1 1 d .
H12D H 0.7245 0.5043 -0.1717 0.034 Uiso 1 1 calc R
H12E H 0.6175 0.5161 -0.1290 0.034 Uiso 1 1 calc R
C124 C 0.6881(3) 0.6516(3) -0.1589(2) 0.0304(8) Uani 1 1 d .
H12F H 0.7632 0.6795 -0.1675 0.037 Uiso 1 1 calc R
H12G H 0.6341 0.6444 -0.2143 0.037 Uiso 1 1 calc R
C125 C 0.6509(3) 0.7247(3) -0.0941(2) 0.0279(7) Uani 1 1 d .
H12H H 0.5714 0.7023 -0.0921 0.033 Uiso 1 1 calc R
H12I H 0.6552 0.7927 -0.1124 0.033 Uiso 1 1 calc R
C126 C 0.7250(3) 0.7313(2) -0.0046(2) 0.0227(7) Uani 1 1 d .
H12J H 0.8029 0.7611 -0.0050 0.027 Uiso 1 1 calc R
H12K H 0.6955 0.7761 0.0366 0.027 Uiso 1 1 calc R
C131 C 0.7322(2) 0.7150(2) 0.19875(19) 0.0179(6) Uani 1 1 d .
H13A H 0.7532 0.7831 0.1824 0.021 Uiso 1 1 calc R
C132 C 0.7768(3) 0.7205(2) 0.29509(19) 0.0199(6) Uani 1 1 d .
H13B H 0.8598 0.7393 0.3082 0.024 Uiso 1 1 calc R
H13C H 0.7597 0.6532 0.3126 0.024 Uiso 1 1 calc R
C133 C 0.7230(3) 0.7986(3) 0.3458(2) 0.0240(7) Uani 1 1 d .
H13D H 0.7518 0.7996 0.4077 0.029 Uiso 1 1 calc R
H13E H 0.7447 0.8667 0.3313 0.029 Uiso 1 1 calc R
C134 C 0.5952(3) 0.7736(3) 0.3257(2) 0.0273(7) Uani 1 1 d .
H13F H 0.5623 0.8265 0.3572 0.033 Uiso 1 1 calc R
H13G H 0.5732 0.7082 0.3449 0.033 Uiso 1 1 calc R
C135 C 0.5484(3) 0.7672(3) 0.2298(2) 0.0255(7) Uani 1 1 d .
H13H H 0.5629 0.8348 0.2122 0.031 Uiso 1 1 calc R
H13I H 0.4658 0.7466 0.2179 0.031 Uiso 1 1 calc R
C136 C 0.6025(3) 0.6912(2) 0.1775(2) 0.0199(6) Uani 1 1 d .
H13J H 0.5746 0.6930 0.1159 0.024 Uiso 1 1 calc R
H13K H 0.5798 0.6221 0.1897 0.024 Uiso 1 1 calc R
C211 C 0.7817(2) 0.1833(2) 0.45385(19) 0.0175(6) Uani 1 1 d .
H21A H 0.7897 0.1328 0.4055 0.021 Uiso 1 1 calc R
C212 C 0.8987(3) 0.2462(2) 0.4843(2) 0.0212(6) Uani 1 1 d .
H21B H 0.9161 0.2858 0.4392 0.025 Uiso 1 1 calc R
H21C H 0.8988 0.2942 0.5358 0.025 Uiso 1 1 calc R
C213 C 0.9889(3) 0.1778(3) 0.5052(2) 0.0253(7) Uani 1 1 d .
H21D H 1.0632 0.2198 0.5269 0.030 Uiso 1 1 calc R
H21E H 0.9932 0.1338 0.4526 0.030 Uiso 1 1 calc R
C214 C 0.9622(3) 0.1122(3) 0.5724(2) 0.0248(7) Uani 1 1 d .
H21F H 1.0189 0.0651 0.5817 0.030 Uiso 1 1 calc R
H21G H 0.9672 0.1559 0.6271 0.030 Uiso 1 1 calc R
C215 C 0.8451(3) 0.0519(3) 0.5448(2) 0.0257(7) Uani 1 1 d .
H21H H 0.8285 0.0143 0.5914 0.031 Uiso 1 1 calc R
H21I H 0.8431 0.0019 0.4942 0.031 Uiso 1 1 calc R
C216 C 0.7545(3) 0.1202(2) 0.5231(2) 0.0226(7) Uani 1 1 d .
H21J H 0.7509 0.1658 0.5750 0.027 Uiso 1 1 calc R
H21K H 0.6800 0.0782 0.5024 0.027 Uiso 1 1 calc R
C221 C 0.5393(2) 0.1786(2) 0.39662(19) 0.0184(6) Uani 1 1 d .
H22A H 0.5327 0.1615 0.4544 0.022 Uiso 1 1 calc R
C222 C 0.5356(3) 0.0804(3) 0.3367(2) 0.0240(7) Uani 1 1 d .
H22B H 0.5506 0.0973 0.2813 0.029 Uiso 1 1 calc R
H22C H 0.5959 0.0425 0.3617 0.029 Uiso 1 1 calc R
C223 C 0.4214(3) 0.0132(3) 0.3213(2) 0.0306(8) Uani 1 1 d .
H22D H 0.4213 -0.0472 0.2798 0.037 Uiso 1 1 calc R
H22E H 0.4100 -0.0101 0.3756 0.037 Uiso 1 1 calc R
C224 C 0.3254(3) 0.0698(3) 0.2874(3) 0.0401(9) Uani 1 1 d .
H22F H 0.2525 0.0260 0.2810 0.048 Uiso 1 1 calc R
H22G H 0.3324 0.0873 0.2304 0.048 Uiso 1 1 calc R
C225 C 0.3274(3) 0.1656(3) 0.3477(4) 0.0513(13) Uani 1 1 d .
H22H H 0.3131 0.1475 0.4030 0.062 Uiso 1 1 calc R
H22I H 0.2663 0.2031 0.3233 0.062 Uiso 1 1 calc R
C226 C 0.4410(3) 0.2339(3) 0.3630(3) 0.0376(9) Uani 1 1 d .
H22J H 0.4516 0.2577 0.3087 0.045 Uiso 1 1 calc R
H22K H 0.4405 0.2939 0.4046 0.045 Uiso 1 1 calc R
C231 C 0.6683(3) 0.3713(2) 0.48314(19) 0.0183(6) Uani 1 1 d .
H23A H 0.5984 0.3987 0.4580 0.022 Uiso 1 1 calc R
C232 C 0.6526(3) 0.3504(3) 0.5726(2) 0.0234(7) Uani 1 1 d .
H23B H 0.5884 0.2962 0.5670 0.028 Uiso 1 1 calc R
H23C H 0.7213 0.3273 0.6033 0.028 Uiso 1 1 calc R
C233 C 0.6298(3) 0.4470(3) 0.6235(2) 0.0287(7) Uani 1 1 d .
H23D H 0.5576 0.4667 0.5951 0.034 Uiso 1 1 calc R
H23E H 0.6227 0.4335 0.6816 0.034 Uiso 1 1 calc R
C234 C 0.7245(3) 0.5334(3) 0.6302(2) 0.0301(8) Uani 1 1 d .
H23F H 0.7952 0.5163 0.6635 0.036 Uiso 1 1 calc R
H23G H 0.7059 0.5953 0.6610 0.036 Uiso 1 1 calc R
C235 C 0.7424(3) 0.5539(3) 0.5424(2) 0.0287(7) Uani 1 1 d .
H23H H 0.8073 0.6076 0.5490 0.034 Uiso 1 1 calc R
H23I H 0.6746 0.5782 0.5113 0.034 Uiso 1 1 calc R
C236 C 0.7647(3) 0.4582(2) 0.4905(2) 0.0225(6) Uani 1 1 d .
H23J H 0.8367 0.4378 0.5186 0.027 Uiso 1 1 calc R
H23K H 0.7719 0.4725 0.4327 0.027 Uiso 1 1 calc R

loop_
_atom_site_aniso_label
_atom_site_aniso_U_11
_atom_site_aniso_U_22
_atom_site_aniso_U_33
_atom_site_aniso_U_23
_atom_site_aniso_U_13
_atom_site_aniso_U_12
Pt1 0.01696(6) 0.01454(6) 0.01624(6) 0.00507(4) 0.00347(4) 0.00346(4)
W1 0.01317(6) 0.00957(6) 0.01347(6) 0.00245(4) 0.00033(4) 0.00208(4)
P1 0.0150(3) 0.0121(3) 0.0144(3) 0.0019(3) 0.0002(3) 0.0032(3)
N1 0.0190(12) 0.0123(12) 0.0238(13) 0.0021(10) 0.0017(10) 0.0025(10)
Si1 0.0272(5) 0.0183(4) 0.0243(4) -0.0021(3) 0.0039(4) -0.0025(4)
O1 0.0298(12) 0.0237(12) 0.0366(13) 0.0105(10) 0.0176(11) 0.0132(10)
B1 0.0117(14) 0.0174(16) 0.0177(16) 0.0036(12) -0.0006(12) 0.0000(12)
C1 0.0246(16) 0.0117(14) 0.0213(15) 0.0035(11) 0.0014(12) 0.0048(12)
Si2 0.0249(4) 0.0173(4) 0.0219(4) 0.0040(3) 0.0040(3) 0.0094(3)
P2 0.0154(3) 0.0129(3) 0.0157(3) 0.0033(3) 0.0027(3) 0.0033(3)
O2 0.0269(12) 0.0302(13) 0.0230(12) 0.0043(10) -0.0062(10) -0.0013(10)
C2 0.0216(15) 0.0141(14) 0.0243(16) 0.0047(12) 0.0062(13) 0.0025(12)
O3 0.0278(12) 0.0268(13) 0.0295(12) 0.0054(10) 0.0120(10) 0.0066(10)
C3 0.0168(14) 0.0143(14) 0.0195(14) 0.0038(11) 0.0018(12) 0.0011(11)
O4 0.0244(12) 0.0293(13) 0.0311(13) 0.0050(10) -0.0069(10) 0.0004(10)
C4 0.0172(14) 0.0163(15) 0.0243(16) 0.0041(12) 0.0032(13) 0.0002(12)
C11 0.059(3) 0.028(2) 0.036(2) -0.0043(16) -0.0126(19) 0.0074(19)
C12 0.057(3) 0.027(2) 0.036(2) -0.0033(16) 0.0016(18) 0.0069(18)
C13 0.0529(18) 0.062(2) 0.0491(18) 0.0017(15) 0.0163(15) -0.0123(15)
C21 0.036(2) 0.033(2) 0.039(2) 0.0097(16) 0.0149(16) 0.0159(16)
C22 0.052(2) 0.0240(18) 0.0284(18) 0.0106(14) 0.0107(17) 0.0160(17)
C23 0.0241(17) 0.0290(19) 0.0340(19) -0.0010(15) -0.0064(14) 0.0106(14)
C111 0.0146(14) 0.0167(15) 0.0258(16) 0.0051(12) 0.0015(12) 0.0009(12)
C112 0.0202(15) 0.0179(15) 0.0288(17) 0.0052(13) 0.0009(13) 0.0018(12)
C113 0.0143(14) 0.0240(17) 0.0290(17) 0.0063(13) 0.0015(12) 0.0027(12)
C114 0.0220(16) 0.0232(17) 0.0332(18) 0.0049(14) 0.0028(14) -0.0028(13)
C115 0.0245(16) 0.0169(16) 0.0359(19) 0.0069(13) 0.0016(14) -0.0020(13)
C116 0.0204(15) 0.0142(15) 0.0285(16) 0.0056(12) 0.0014(12) -0.0004(12)
C121 0.0180(14) 0.0165(15) 0.0165(14) 0.0047(11) 0.0010(11) 0.0029(11)
C122 0.0268(16) 0.0259(17) 0.0169(15) 0.0038(12) 0.0029(12) 0.0076(13)
C123 0.0360(19) 0.0286(18) 0.0174(15) 0.0015(13) 0.0009(14) 0.0062(15)
C124 0.0376(19) 0.034(2) 0.0184(16) 0.0089(14) 0.0010(14) 0.0014(16)
C125 0.0335(18) 0.0240(17) 0.0254(17) 0.0132(14) -0.0007(14) 0.0028(14)
C126 0.0274(16) 0.0176(15) 0.0215(15) 0.0066(12) 0.0009(13) -0.0001(13)
C131 0.0184(14) 0.0153(14) 0.0194(15) 0.0015(11) 0.0010(11) 0.0054(12)
C132 0.0192(14) 0.0174(15) 0.0206(15) -0.0017(12) -0.0005(12) 0.0050(12)
C133 0.0229(16) 0.0239(17) 0.0236(16) -0.0044(13) 0.0038(13) 0.0062(13)
C134 0.0280(17) 0.0271(18) 0.0283(17) 0.0002(14) 0.0089(14) 0.0090(14)
C135 0.0219(16) 0.0254(17) 0.0298(17) 0.0028(14) 0.0034(13) 0.0104(14)
C136 0.0177(14) 0.0198(15) 0.0204(15) 0.0012(12) -0.0011(12) 0.0045(12)
C211 0.0177(14) 0.0173(15) 0.0191(14) 0.0056(12) 0.0040(11) 0.0061(12)
C212 0.0179(15) 0.0219(16) 0.0234(16) 0.0065(12) 0.0010(12) 0.0035(12)
C213 0.0182(15) 0.0325(19) 0.0254(16) 0.0055(14) 0.0015(13) 0.0075(14)
C214 0.0240(16) 0.0259(17) 0.0239(16) 0.0055(13) -0.0021(13) 0.0103(14)
C215 0.0301(17) 0.0202(16) 0.0263(17) 0.0083(13) -0.0004(14) 0.0064(14)
C216 0.0215(15) 0.0234(16) 0.0239(16) 0.0113(13) 0.0016(12) 0.0044(13)
C221 0.0182(14) 0.0159(14) 0.0200(15) 0.0042(11) 0.0019(11) 0.0004(12)
C222 0.0247(16) 0.0200(16) 0.0248(16) -0.0019(13) 0.0039(13) -0.0006(13)
C223 0.0300(18) 0.0214(17) 0.0353(19) -0.0014(14) 0.0022(15) -0.0041(14)
C224 0.0249(18) 0.032(2) 0.053(2) 0.0072(18) -0.0108(17) -0.0070(16)
C225 0.0171(17) 0.027(2) 0.104(4) 0.005(2) -0.001(2) 0.0029(15)
C226 0.0182(16) 0.0185(17) 0.070(3) 0.0062(17) -0.0069(17) 0.0030(14)
C231 0.0185(14) 0.0165(15) 0.0190(14) -0.0004(11) 0.0022(11) 0.0037(12)
C232 0.0239(16) 0.0249(17) 0.0205(15) -0.0007(13) 0.0049(13) 0.0028(13)
C233 0.0273(17) 0.033(2) 0.0247(17) -0.0064(14) 0.0064(14) 0.0084(15)
C234 0.0329(18) 0.0263(18) 0.0268(17) -0.0101(14) 0.0011(14) 0.0083(15)
C235 0.0346(19) 0.0161(16) 0.0320(18) -0.0030(13) 0.0019(15) 0.0035(14)
C236 0.0254(16) 0.0174(15) 0.0228(16) -0.0017(12) 0.0046(13) 0.0004(13)

loop_
_atom_type_symbol
_atom_type_description
_atom_type_scat_dispersion_real
_atom_type_scat_dispersion_imag
_atom_type_scat_source
C C 0.0033 0.0016 'International Tables Vol C Tables 4.2.6.8 and 6.1.1.4'
H H 0.0000 0.0000 'International Tables Vol C Tables 4.2.6.8 and 6.1.1.4'
B B 0.0013 0.0007 'International Tables Vol C Tables 4.2.6.8 and 6.1.1.4'
N N 0.0061 0.0033 'International Tables Vol C Tables 4.2.6.8 and 6.1.1.4'
O O 0.0106 0.0060 'International Tables Vol C Tables 4.2.6.8 and 6.1.1.4'
Si Si 0.0817 0.0704 'International Tables Vol C Tables 4.2.6.8 and 6.1.1.4'
P P 0.1023 0.0942 'International Tables Vol C Tables 4.2.6.8 and 6.1.1.4'
W W -0.8490 6.8722 'International Tables Vol C Tables 4.2.6.8 and 6.1.1.4'
Pt Pt -1.7033 8.3905 'International Tables Vol C Tables 4.2.6.8 and 6.1.1.4'

loop_
_geom_angle_atom_site_label_1
_geom_angle_atom_site_label_2
_geom_angle_atom_site_label_3
_geom_angle
B1 Pt1 C1 97.38(12)
B1 Pt1 P2 146.33(9)
C1 Pt1 P2 116.24(8)
B1 Pt1 W1 50.95(9)
C1 Pt1 W1 49.64(8)
P2 Pt1 W1 159.85(2)
C3 W1 C4 92.03(12)
C3 W1 C2 94.44(12)
C4 W1 C2 172.21(12)
C3 W1 C1 169.82(12)
C4 W1 C1 87.26(12)
C2 W1 C1 87.12(12)
C3 W1 B1 72.29(12)
C4 W1 B1 90.63(12)
C2 W1 B1 95.46(12)
C1 W1 B1 97.56(12)
C3 W1 P1 88.40(8)
C4 W1 P1 85.12(9)
C2 W1 P1 90.73(8)
C1 W1 P1 101.65(8)
B1 W1 P1 160.09(9)
C3 W1 Pt1 119.16(8)
C4 W1 Pt1 103.07(8)
C2 W1 Pt1 77.49(8)
C1 W1 Pt1 51.37(8)
B1 W1 Pt1 49.40(9)
P1 W1 Pt1 150.428(17)
C131 P1 C121 102.88(13)
C131 P1 C111 106.09(14)
C121 P1 C111 102.49(14)
C131 P1 W1 114.01(10)
C121 P1 W1 112.44(10)
C111 P1 W1 117.36(10)
B1 N1 Si2 117.3(2)
B1 N1 Si1 117.9(2)
Si2 N1 Si1 124.52(15)
N1 Si1 C13 109.17(18)
N1 Si1 C11 110.77(16)
C13 Si1 C11 110.6(2)
N1 Si1 C12 110.98(16)
C13 Si1 C12 109.5(2)
C11 Si1 C12 105.80(19)
N1 B1 Pt1 126.8(2)
N1 B1 W1 153.4(2)
Pt1 B1 W1 79.65(12)
O1 C1 W1 165.7(2)
O1 C1 Pt1 115.3(2)
W1 C1 Pt1 78.99(10)
N1 Si2 C23 109.30(14)
N1 Si2 C22 109.26(16)
C23 Si2 C22 108.74(18)
N1 Si2 C21 111.26(15)
C23 Si2 C21 107.52(18)
C22 Si2 C21 110.70(17)
C221 P2 C231 104.36(14)
C221 P2 C211 103.69(14)
C231 P2 C211 110.38(14)
C221 P2 Pt1 117.37(10)
C231 P2 Pt1 108.30(10)
C211 P2 Pt1 112.37(10)
O2 C2 W1 178.3(3)
O3 C3 W1 174.4(3)
O4 C4 W1 177.0(3)
Si1 C11 H11L 109.5
Si1 C11 H11M 109.5
H11L C11 H11M 109.5
Si1 C11 H11N 109.5
H11L C11 H11N 109.5
H11M C11 H11N 109.5
Si1 C12 H12L 109.5
Si1 C12 H12M 109.5
H12L C12 H12M 109.5
Si1 C12 H12N 109.5
H12L C12 H12N 109.5
H12M C12 H12N 109.5
Si1 C13 H13L 109.5
Si1 C13 H13M 109.5
H13L C13 H13M 109.5
Si1 C13 H13N 109.5
H13L C13 H13N 109.5
H13M C13 H13N 109.5
Si2 C21 H21L 109.5
Si2 C21 H21M 109.5
H21L C21 H21M 109.5
Si2 C21 H21N 109.5
H21L C21 H21N 109.5
H21M C21 H21N 109.5
Si2 C22 H22L 109.5
Si2 C22 H22M 109.5
H22L C22 H22M 109.5
Si2 C22 H22N 109.5
H22L C22 H22N 109.5
H22M C22 H22N 109.5
Si2 C23 H23L 109.5
Si2 C23 H23M 109.5
H23L C23 H23M 109.5
Si2 C23 H23N 109.5
H23L C23 H23N 109.5
H23M C23 H23N 109.5
C112 C111 C116 109.5(3)
C112 C111 P1 115.2(2)
C116 C111 P1 115.4(2)
C112 C111 H11A 105.2
C116 C111 H11A 105.2
P1 C111 H11A 105.2
C111 C112 C113 111.2(3)
C111 C112 H11B 109.4
C113 C112 H11B 109.4
C111 C112 H11C 109.4
C113 C112 H11C 109.4
H11B C112 H11C 108.0
C114 C113 C112 111.8(3)
C114 C113 H11D 109.2
C112 C113 H11D 109.2
C114 C113 H11E 109.2
C112 C113 H11E 109.2
H11D C113 H11E 107.9
C115 C114 C113 110.8(3)
C115 C114 H11F 109.5
C113 C114 H11F 109.5
C115 C114 H11G 109.5
C113 C114 H11G 109.5
H11F C114 H11G 108.1
C114 C115 C116 112.1(3)
C114 C115 H11H 109.2
C116 C115 H11H 109.2
C114 C115 H11I 109.2
C116 C115 H11I 109.2
H11H C115 H11I 107.9
C115 C116 C111 112.0(3)
C115 C116 H11J 109.2
C111 C116 H11J 109.2
C115 C116 H11K 109.2
C111 C116 H11K 109.2
H11J C116 H11K 107.9
C126 C121 C122 109.3(2)
C126 C121 P1 116.8(2)
C122 C121 P1 112.8(2)
C126 C121 H12A 105.7
C122 C121 H12A 105.7
P1 C121 H12A 105.7
C123 C122 C121 110.2(3)
C123 C122 H12B 109.6
C121 C122 H12B 109.6
C123 C122 H12C 109.6
C121 C122 H12C 109.6
H12B C122 H12C 108.1
C124 C123 C122 111.3(3)
C124 C123 H12D 109.4
C122 C123 H12D 109.4
C124 C123 H12E 109.4
C122 C123 H12E 109.4
H12D C123 H12E 108.0
C125 C124 C123 111.8(3)
C125 C124 H12F 109.3
C123 C124 H12F 109.3
C125 C124 H12G 109.3
C123 C124 H12G 109.3
H12F C124 H12G 107.9
C124 C125 C126 111.6(3)
C124 C125 H12H 109.3
C126 C125 H12H 109.3
C124 C125 H12I 109.3
C126 C125 H12I 109.3
H12H C125 H12I 108.0
C121 C126 C125 111.1(3)
C121 C126 H12J 109.4
C125 C126 H12J 109.4
C121 C126 H12K 109.4
C125 C126 H12K 109.4
H12J C126 H12K 108.0
C132 C131 C136 110.2(2)
C132 C131 P1 111.4(2)
C136 C131 P1 111.5(2)
C132 C131 H13A 107.8
C136 C131 H13A 107.8
P1 C131 H13A 107.8
C131 C132 C133 111.0(2)
C131 C132 H13B 109.4
C133 C132 H13B 109.4
C131 C132 H13C 109.4
C133 C132 H13C 109.4
H13B C132 H13C 108.0
C134 C133 C132 111.0(3)
C134 C133 H13D 109.4
C132 C133 H13D 109.4
C134 C133 H13E 109.4
C132 C133 H13E 109.4
H13D C133 H13E 108.0
C133 C134 C135 110.7(3)
C133 C134 H13F 109.5
C135 C134 H13F 109.5
C133 C134 H13G 109.5
C135 C134 H13G 109.5
H13F C134 H13G 108.1
C134 C135 C136 111.7(3)
C134 C135 H13H 109.3
C136 C135 H13H 109.3
C134 C135 H13I 109.3
C136 C135 H13I 109.3
H13H C135 H13I 107.9
C135 C136 C131 111.5(3)
C135 C136 H13J 109.3
C131 C136 H13J 109.3
C135 C136 H13K 109.3
C131 C136 H13K 109.3
H13J C136 H13K 108.0
C212 C211 C216 110.0(2)
C212 C211 P2 111.8(2)
C216 C211 P2 118.6(2)
C212 C211 H21A 105.1
C216 C211 H21A 105.1
P2 C211 H21A 105.1
C213 C212 C211 110.7(3)
C213 C212 H21B 109.5
C211 C212 H21B 109.5
C213 C212 H21C 109.5
C211 C212 H21C 109.5
H21B C212 H21C 108.1
C212 C213 C214 111.0(3)
C212 C213 H21D 109.4
C214 C213 H21D 109.4
C212 C213 H21E 109.4
C214 C213 H21E 109.4
H21D C213 H21E 108.0
C215 C214 C213 111.5(3)
C215 C214 H21F 109.3
C213 C214 H21F 109.3
C215 C214 H21G 109.3
C213 C214 H21G 109.3
H21F C214 H21G 108.0
C214 C215 C216 111.7(3)
C214 C215 H21H 109.3
C216 C215 H21H 109.3
C214 C215 H21I 109.3
C216 C215 H21I 109.3
H21H C215 H21I 107.9
C215 C216 C211 110.2(3)
C215 C216 H21J 109.6
C211 C216 H21J 109.6
C215 C216 H21K 109.6
C211 C216 H21K 109.6
H21J C216 H21K 108.1
C226 C221 C222 110.0(3)
C226 C221 P2 110.4(2)
C222 C221 P2 109.9(2)
C226 C221 H22A 108.8
C222 C221 H22A 108.8
P2 C221 H22A 108.8
C223 C222 C221 112.2(3)
C223 C222 H22B 109.2
C221 C222 H22B 109.2
C223 C222 H22C 109.2
C221 C222 H22C 109.2
H22B C222 H22C 107.9
C224 C223 C222 111.2(3)
C224 C223 H22D 109.4
C222 C223 H22D 109.4
C224 C223 H22E 109.4
C222 C223 H22E 109.4
H22D C223 H22E 108.0
C223 C224 C225 110.4(3)
C223 C224 H22F 109.6
C225 C224 H22F 109.6
C223 C224 H22G 109.6
C225 C224 H22G 109.6
H22F C224 H22G 108.1
C224 C225 C226 111.5(4)
C224 C225 H22H 109.3
C226 C225 H22H 109.3
C224 C225 H22I 109.3
C226 C225 H22I 109.3
H22H C225 H22I 108.0
C221 C226 C225 111.8(3)
C221 C226 H22J 109.3
C225 C226 H22J 109.3
C221 C226 H22K 109.3
C225 C226 H22K 109.3
H22J C226 H22K 107.9
C236 C231 C232 110.4(3)
C236 C231 P2 113.8(2)
C232 C231 P2 116.6(2)
C236 C231 H23A 104.9
C232 C231 H23A 104.9
P2 C231 H23A 104.9
C233 C232 C231 110.0(3)
C233 C232 H23B 109.7
C231 C232 H23B 109.7
C233 C232 H23C 109.7
C231 C232 H23C 109.7
H23B C232 H23C 108.2
C234 C233 C232 111.1(3)
C234 C233 H23D 109.4
C232 C233 H23D 109.4
C234 C233 H23E 109.4
C232 C233 H23E 109.4
H23D C233 H23E 108.0
C233 C234 C235 111.4(3)
C233 C234 H23F 109.3
C235 C234 H23F 109.3
C233 C234 H23G 109.3
C235 C234 H23G 109.3
H23F C234 H23G 108.0
C234 C235 C236 111.0(3)
C234 C235 H23H 109.4
C236 C235 H23H 109.4
C234 C235 H23I 109.4
C236 C235 H23I 109.4
H23H C235 H23I 108.0
C235 C236 C231 110.8(3)
C235 C236 H23J 109.5
C231 C236 H23J 109.5
C235 C236 H23K 109.5
C231 C236 H23K 109.5
H23J C236 H23K 108.1

loop_
_geom_bond_atom_site_label_1
_geom_bond_atom_site_label_2
_geom_bond_distance
Pt1 B1 2.090(3)
Pt1 C1 2.156(3)
Pt1 P2 2.2898(7)
Pt1 W1 2.70833(16)
W1 C3 2.005(3)
W1 C4 2.016(3)
W1 C2 2.056(3)
W1 C1 2.102(3)
W1 B1 2.138(3)
W1 P1 2.5445(7)
P1 C131 1.859(3)
P1 C121 1.864(3)
P1 C111 1.878(3)
N1 B1 1.407(4)
N1 Si2 1.767(3)
N1 Si1 1.769(3)
Si1 C13 1.834(5)
Si1 C11 1.857(4)
Si1 C12 1.875(4)
O1 C1 1.180(4)
Si2 C23 1.857(4)
Si2 C22 1.861(4)
Si2 C21 1.868(4)
P2 C221 1.847(3)
P2 C231 1.851(3)
P2 C211 1.858(3)
O2 C2 1.150(4)
O3 C3 1.155(4)
O4 C4 1.150(4)
C11 H11L 0.9800
C11 H11M 0.9800
C11 H11N 0.9800
C12 H12L 0.9800
C12 H12M 0.9800
C12 H12N 0.9800
C13 H13L 0.9800
C13 H13M 0.9800
C13 H13N 0.9800
C21 H21L 0.9800
C21 H21M 0.9800
C21 H21N 0.9800
C22 H22L 0.9800
C22 H22M 0.9800
C22 H22N 0.9800
C23 H23L 0.9800
C23 H23M 0.9800
C23 H23N 0.9800
C111 C112 1.532(4)
C111 C116 1.532(4)
C111 H11A 1.0000
C112 C113 1.535(4)
C112 H11B 0.9900
C112 H11C 0.9900
C113 C114 1.524(5)
C113 H11D 0.9900
C113 H11E 0.9900
C114 C115 1.519(5)
C114 H11F 0.9900
C114 H11G 0.9900
C115 C116 1.522(4)
C115 H11H 0.9900
C115 H11I 0.9900
C116 H11J 0.9900
C116 H11K 0.9900
C121 C126 1.535(4)
C121 C122 1.541(4)
C121 H12A 1.0000
C122 C123 1.536(4)
C122 H12B 0.9900
C122 H12C 0.9900
C123 C124 1.522(5)
C123 H12D 0.9900
C123 H12E 0.9900
C124 C125 1.519(5)
C124 H12F 0.9900
C124 H12G 0.9900
C125 C126 1.536(4)
C125 H12H 0.9900
C125 H12I 0.9900
C126 H12J 0.9900
C126 H12K 0.9900
C131 C132 1.534(4)
C131 C136 1.541(4)
C131 H13A 1.0000
C132 C133 1.537(4)
C132 H13B 0.9900
C132 H13C 0.9900
C133 C134 1.520(5)
C133 H13D 0.9900
C133 H13E 0.9900
C134 C135 1.530(5)
C134 H13F 0.9900
C134 H13G 0.9900
C135 C136 1.534(4)
C135 H13H 0.9900
C135 H13I 0.9900
C136 H13J 0.9900
C136 H13K 0.9900
C211 C212 1.535(4)
C211 C216 1.539(4)
C211 H21A 1.0000
C212 C213 1.524(4)
C212 H21B 0.9900
C212 H21C 0.9900
C213 C214 1.530(5)
C213 H21D 0.9900
C213 H21E 0.9900
C214 C215 1.519(5)
C214 H21F 0.9900
C214 H21G 0.9900
C215 C216 1.530(4)
C215 H21H 0.9900
C215 H21I 0.9900
C216 H21J 0.9900
C216 H21K 0.9900
C221 C226 1.525(4)
C221 C222 1.534(4)
C221 H22A 1.0000
C222 C223 1.533(5)
C222 H22B 0.9900
C222 H22C 0.9900
C223 C224 1.517(5)
C223 H22D 0.9900
C223 H22E 0.9900
C224 C225 1.517(6)
C224 H22F 0.9900
C224 H22G 0.9900
C225 C226 1.534(5)
C225 H22H 0.9900
C225 H22I 0.9900
C226 H22J 0.9900
C226 H22K 0.9900
C231 C236 1.538(4)
C231 C232 1.541(4)
C231 H23A 1.0000
C232 C233 1.535(5)
C232 H23B 0.9900
C232 H23C 0.9900
C233 C234 1.521(5)
C233 H23D 0.9900
C233 H23E 0.9900
C234 C235 1.522(5)
C234 H23F 0.9900
C234 H23G 0.9900
C235 C236 1.531(4)
C235 H23H 0.9900
C235 H23I 0.9900
C236 H23J 0.9900
C236 H23K 0.9900

loop_
_geom_torsion_atom_site_label_1
_geom_torsion_atom_site_label_2
_geom_torsion_atom_site_label_3
_geom_torsion_atom_site_label_4
_geom_torsion
B1 Pt1 W1 C3 -20.46(15)
C1 Pt1 W1 C3 -175.48(14)
P2 Pt1 W1 C3 133.70(11)
B1 Pt1 W1 C4 79.39(14)
C1 Pt1 W1 C4 -75.62(14)
P2 Pt1 W1 C4 -126.44(11)
B1 Pt1 W1 C2 -108.58(14)
C1 Pt1 W1 C2 96.41(14)
P2 Pt1 W1 C2 45.59(10)
B1 Pt1 W1 C1 155.02(16)
P2 Pt1 W1 C1 -50.82(12)
C1 Pt1 W1 B1 -155.02(16)
P2 Pt1 W1 B1 154.17(12)
B1 Pt1 W1 P1 -177.18(12)
C1 Pt1 W1 P1 27.80(11)
P2 Pt1 W1 P1 -23.02(7)
C3 W1 P1 C131 -170.56(13)
C4 W1 P1 C131 97.27(14)
C2 W1 P1 C131 -76.13(13)
C1 W1 P1 C131 11.08(14)
B1 W1 P1 C131 175.5(3)
Pt1 W1 P1 C131 -10.76(12)
C3 W1 P1 C121 72.84(13)
C4 W1 P1 C121 -19.34(14)
C2 W1 P1 C121 167.26(13)
C1 W1 P1 C121 -105.52(13)
B1 W1 P1 C121 58.9(3)
Pt1 W1 P1 C121 -127.36(10)
C3 W1 P1 C111 -45.66(14)
C4 W1 P1 C111 -137.83(15)
C2 W1 P1 C111 48.77(14)
C1 W1 P1 C111 135.98(14)
B1 W1 P1 C111 -59.6(3)
Pt1 W1 P1 C111 114.14(12)
B1 N1 Si1 C13 -71.7(3)
Si2 N1 Si1 C13 101.6(3)
B1 N1 Si1 C11 50.3(3)
Si2 N1 Si1 C11 -136.4(2)
B1 N1 Si1 C12 167.5(2)
Si2 N1 Si1 C12 -19.2(2)
Si2 N1 B1 Pt1 -81.4(3)
Si1 N1 B1 Pt1 92.4(3)
Si2 N1 B1 W1 93.4(5)
Si1 N1 B1 W1 -92.8(5)
C1 Pt1 B1 N1 -163.5(3)
P2 Pt1 B1 N1 13.3(4)
W1 Pt1 B1 N1 177.6(3)
C1 Pt1 B1 W1 18.93(12)
P2 Pt1 B1 W1 -164.29(8)
C3 W1 B1 N1 -14.4(5)
C4 W1 B1 N1 77.5(5)
C2 W1 B1 N1 -107.4(5)
C1 W1 B1 N1 164.8(5)
P1 W1 B1 N1 0.2(7)
Pt1 W1 B1 N1 -175.7(6)
C3 W1 B1 Pt1 161.31(14)
C4 W1 B1 Pt1 -106.76(11)
C2 W1 B1 Pt1 68.37(11)
C1 W1 B1 Pt1 -19.44(12)
P1 W1 B1 Pt1 175.91(17)
C3 W1 C1 O1 -151.7(9)
C4 W1 C1 O1 -65.4(11)
C2 W1 C1 O1 109.2(11)
B1 W1 C1 O1 -155.7(11)
P1 W1 C1 O1 19.0(11)
Pt1 W1 C1 O1 -174.6(11)
C3 W1 C1 Pt1 22.9(7)
C4 W1 C1 Pt1 109.15(11)
C2 W1 C1 Pt1 -76.26(11)
B1 W1 C1 Pt1 18.87(12)
P1 W1 C1 Pt1 -166.41(5)
B1 Pt1 C1 O1 159.2(3)
P2 Pt1 C1 O1 -18.8(3)
W1 Pt1 C1 O1 178.5(3)
B1 Pt1 C1 W1 -19.31(12)
P2 Pt1 C1 W1 162.68(4)
B1 N1 Si2 C23 -6.3(3)
Si1 N1 Si2 C23 -179.66(19)
B1 N1 Si2 C22 112.6(2)
Si1 N1 Si2 C22 -60.8(2)
B1 N1 Si2 C21 -124.9(3)
Si1 N1 Si2 C21 61.7(2)
B1 Pt1 P2 C221 -87.7(2)
C1 Pt1 P2 C221 88.69(15)
W1 Pt1 P2 C221 129.87(11)
B1 Pt1 P2 C231 154.53(19)
C1 Pt1 P2 C231 -29.04(14)
W1 Pt1 P2 C231 12.14(13)
B1 Pt1 P2 C211 32.3(2)
C1 Pt1 P2 C211 -151.23(14)
W1 Pt1 P2 C211 -110.05(12)
C131 P1 C111 C112 104.3(2)
C121 P1 C111 C112 -148.1(2)
W1 P1 C111 C112 -24.5(3)
C131 P1 C111 C116 -24.9(3)
C121 P1 C111 C116 82.6(2)
W1 P1 C111 C116 -153.71(19)
C116 C111 C112 C113 -56.1(4)
P1 C111 C112 C113 171.8(2)
C111 C112 C113 C114 56.4(4)
C112 C113 C114 C115 -54.3(4)
C113 C114 C115 C116 53.9(4)
C114 C115 C116 C111 -55.6(4)
C112 C111 C116 C115 55.9(3)
P1 C111 C116 C115 -172.1(2)
C131 P1 C121 C126 50.6(3)
C111 P1 C121 C126 -59.4(3)
W1 P1 C121 C126 173.7(2)
C131 P1 C121 C122 178.4(2)
C111 P1 C121 C122 68.4(2)
W1 P1 C121 C122 -58.5(2)
C126 C121 C122 C123 -58.7(3)
P1 C121 C122 C123 169.7(2)
C121 C122 C123 C124 57.4(4)
C122 C123 C124 C125 -54.6(4)
C123 C124 C125 C126 53.5(4)
C122 C121 C126 C125 57.8(3)
P1 C121 C126 C125 -172.7(2)
C124 C125 C126 C121 -55.5(4)
C121 P1 C131 C132 178.0(2)
C111 P1 C131 C132 -74.8(2)
W1 P1 C131 C132 55.9(2)
C121 P1 C131 C136 54.3(2)
C111 P1 C131 C136 161.6(2)
W1 P1 C131 C136 -67.7(2)
C136 C131 C132 C133 -56.2(3)
P1 C131 C132 C133 179.4(2)
C131 C132 C133 C134 57.8(4)
C132 C133 C134 C135 -56.7(4)
C133 C134 C135 C136 55.4(4)
C134 C135 C136 C131 -54.7(4)
C132 C131 C136 C135 54.8(3)
P1 C131 C136 C135 179.1(2)
C221 P2 C211 C212 -168.0(2)
C231 P2 C211 C212 -56.7(2)
Pt1 P2 C211 C212 64.3(2)
C221 P2 C211 C216 -38.5(3)
C231 P2 C211 C216 72.8(3)
Pt1 P2 C211 C216 -166.2(2)
C216 C211 C212 C213 58.4(3)
P2 C211 C212 C213 -167.7(2)
C211 C212 C213 C214 -56.9(4)
C212 C213 C214 C215 55.0(4)
C213 C214 C215 C216 -54.8(4)
C214 C215 C216 C211 56.2(4)
C212 C211 C216 C215 -57.5(3)
P2 C211 C216 C215 172.1(2)
C231 P2 C221 C226 60.9(3)
C211 P2 C221 C226 176.5(3)
Pt1 P2 C221 C226 -59.0(3)
C231 P2 C221 C222 -177.6(2)
C211 P2 C221 C222 -62.0(2)
Pt1 P2 C221 C222 62.5(2)
C226 C221 C222 C223 -54.1(4)
P2 C221 C222 C223 -175.8(2)
C221 C222 C223 C224 55.8(4)
C222 C223 C224 C225 -56.1(5)
C223 C224 C225 C226 56.5(5)
C222 C221 C226 C225 54.1(5)
P2 C221 C226 C225 175.5(3)
C224 C225 C226 C221 -56.3(5)
C221 P2 C231 C236 -170.7(2)
C211 P2 C231 C236 78.4(2)
Pt1 P2 C231 C236 -45.0(2)
C221 P2 C231 C232 59.0(3)
C211 P2 C231 C232 -51.9(3)
Pt1 P2 C231 C232 -175.3(2)
C236 C231 C232 C233 57.1(3)
P2 C231 C232 C233 -171.0(2)
C231 C232 C233 C234 -56.9(4)
C232 C233 C234 C235 56.5(4)
C233 C234 C235 C236 -55.8(4)
C234 C235 C236 C231 56.0(4)
C232 C231 C236 C235 -57.0(3)
P2 C231 C236 C235 169.7(2)
